data_4108518
loop_
_publ_author_name
'Carl A. Laskowski'
'Gregory L. Hillhouse'

_publ_section_title
;
 Two-Coordinate d9 Complexes. Synthesis and Oxidation of NHC Nickel(I)
 Amides
;
_journal_name_full 'Journal of the American Chemical Society'
_journal_page_first 13846
_journal_page_last 13847
_journal_paper_doi 10.1021/ja805804s
_journal_volume 130
_journal_year 2008
_chemical_formula_sum 'C83 H120 N6 Ni2'
_chemical_formula_weight 1319.27
_chemical_name_systematic
; 
 ? 
;
_space_group_IT_number 15
_symmetry_cell_setting monoclinic
_symmetry_space_group_name_Hall '-C 2yc'
_symmetry_space_group_name_H-M 'C 1 2/c 1'
_atom_sites_solution_hydrogens geom
_atom_sites_solution_primary direct
_atom_sites_solution_secondary difmap
_audit_creation_method SHELXL-97
_cell_angle_alpha 90.00
_cell_angle_beta 101.082(3)
_cell_angle_gamma 90.00
_cell_formula_units_Z 8
_cell_length_a 41.431(5)
_cell_length_b 11.9142(15)
_cell_length_c 32.218(4)
_cell_measurement_temperature 100(2)
_cell_volume 15607(3)
_computing_cell_refinement 'Bruker XSCANS'
_computing_data_collection 'Bruker XSCANS'
_computing_data_reduction 'Bruker SHELXTL'
_computing_molecular_graphics 'Bruker SHELXTL'
_computing_publication_material 'Bruker SHELXTL'
_computing_structure_refinement 'SHELXL-97 (Sheldrick, 1997)'
_computing_structure_solution 'SHELXS-97 (Sheldrick, 1990)'
_diffrn_ambient_temperature 100(2)
_diffrn_measured_fraction_theta_full 0.998
_diffrn_measured_fraction_theta_max 0.998
_diffrn_measurement_device_type 'Bruker P4'
_diffrn_measurement_method '\w scans'
_diffrn_radiation_monochromator graphite
_diffrn_radiation_source 'fine-focus sealed tube'
_diffrn_radiation_type MoK\a
_diffrn_radiation_wavelength 0.71073
_diffrn_reflns_av_R_equivalents 0.0927
_diffrn_reflns_av_sigmaI/netI 0.1062
_diffrn_reflns_limit_h_max 39
_diffrn_reflns_limit_h_min -38
_diffrn_reflns_limit_k_max 10
_diffrn_reflns_limit_k_min -11
_diffrn_reflns_limit_l_max 30
_diffrn_reflns_limit_l_min -31
_diffrn_reflns_number 24904
_diffrn_reflns_theta_full 20.00
_diffrn_reflns_theta_max 20.00
_diffrn_reflns_theta_min 1.78
_exptl_absorpt_coefficient_mu 0.527
_exptl_absorpt_correction_T_max 0.2998
_exptl_absorpt_correction_T_min 0.2716
_exptl_absorpt_correction_type none
_exptl_crystal_colour purple
_exptl_crystal_density_diffrn 1.123
_exptl_crystal_description block
_exptl_crystal_F_000 5728
_exptl_crystal_size_max 0.6
_exptl_crystal_size_mid 0.2
_exptl_crystal_size_min 0.2
_refine_diff_density_max 0.453
_refine_diff_density_min -0.267
_refine_diff_density_rms 0.057
_refine_ls_extinction_method none
_refine_ls_goodness_of_fit_ref 0.855
_refine_ls_hydrogen_treatment constr
_refine_ls_matrix_type full
_refine_ls_number_parameters 846
_refine_ls_number_reflns 7271
_refine_ls_number_restraints 0
_refine_ls_restrained_S_all 0.855
_refine_ls_R_factor_all 0.0764
_refine_ls_R_factor_gt 0.0454
_refine_ls_shift/su_max 0.001
_refine_ls_shift/su_mean 0.000
_refine_ls_structure_factor_coef Fsqd
_refine_ls_weighting_details 'calc w=1/[\s^2^(Fo^2^)+(0.0274P)^2^+0.0000P] where P=(Fo^2^+2Fc^2^)/3'
_refine_ls_weighting_scheme calc
_refine_ls_wR_factor_gt 0.0830
_refine_ls_wR_factor_ref 0.0890
_reflns_number_gt 4749
_reflns_number_total 7271
_reflns_threshold_expression >2sigma(I)
_cod_data_source_file ja805804s_si_002_2.cif
_cod_data_source_block carl14t
_cod_database_code 4108518

loop_
_symmetry_equiv_pos_as_xyz
'x, y, z'
'-x, y, -z+1/2'
'x+1/2, y+1/2, z'
'-x+1/2, y+1/2, -z+1/2'
'-x, -y, -z'
'x, -y, z-1/2'
'-x+1/2, -y+1/2, -z'
'x+1/2, -y+1/2, z-1/2'

loop_
_atom_site_label
_atom_site_type_symbol
_atom_site_fract_x
_atom_site_fract_y
_atom_site_fract_z
_atom_site_U_iso_or_equiv
_atom_site_adp_type
_atom_site_occupancy
_atom_site_symmetry_multiplicity
_atom_site_calc_flag
_atom_site_refinement_flags
Ni1 Ni 0.824291(14) 0.81171(5) 0.449125(19) 0.0263(2) Uani 1 1 d .
Ni2 Ni 0.897554(15) 0.13181(5) 0.69922(2) 0.0322(2) Uani 1 1 d .
N5 N 0.87512(9) 0.1210(3) 0.78100(13) 0.0230(10) Uani 1 1 d .
N1 N 0.88038(9) 0.8574(3) 0.51884(12) 0.0190(10) Uani 1 1 d .
C6 C 0.85391(11) 0.1767(4) 0.80254(16) 0.0268(13) Uani 1 1 d .
H6A H 0.8510 0.1620 0.8306 0.032 Uiso 1 1 calc R
C1 C 0.84754(11) 0.8624(4) 0.50160(14) 0.0186(12) Uani 1 1 d .
N3 N 0.80139(8) 0.8071(3) 0.39469(11) 0.0276(10) Uani 1 1 d .
H3A H 0.7955 0.8755 0.3862 0.033 Uiso 1 1 calc R
N2 N 0.83572(9) 0.9287(3) 0.52966(13) 0.0222(10) Uani 1 1 d .
N6 N 0.92016(9) 0.1349(3) 0.65647(12) 0.0388(12) Uani 1 1 d .
H6B H 0.9187 0.2024 0.6452 0.047 Uiso 1 1 calc R
C4 C 0.86014(12) 0.9647(4) 0.56240(15) 0.0221(12) Uani 1 1 d .
H4A H 0.8575 1.0112 0.5855 0.027 Uiso 1 1 calc R
C2 C 0.87274(11) 0.1624(4) 0.74031(16) 0.0274(13) Uani 1 1 d .
C3 C 0.88808(11) 0.9209(4) 0.55503(15) 0.0212(12) Uani 1 1 d .
H3B H 0.9094 0.9315 0.5717 0.025 Uiso 1 1 calc R
N4 N 0.85007(9) 0.2457(3) 0.73896(13) 0.0264(11) Uani 1 1 d .
C12 C 0.90920(11) 0.6817(4) 0.51639(15) 0.0248(13) Uani 1 1 d .
C11 C 0.90404(11) 0.7923(4) 0.50246(14) 0.0208(12) Uani 1 1 d .
C51 C 0.89784(12) 0.0348(4) 0.79939(15) 0.0266(13) Uani 1 1 d .
C32 C 0.80298(10) 0.6221(4) 0.36363(15) 0.0217(12) Uani 1 1 d .
C41 C 0.84322(13) 0.3223(5) 0.70395(17) 0.0310(13) Uani 1 1 d .
C31 C 0.79026(11) 0.7321(4) 0.36230(16) 0.0214(12) Uani 1 1 d .
C5 C 0.83839(11) 0.2552(4) 0.77616(17) 0.0283(13) Uani 1 1 d .
H5A H 0.8225 0.3073 0.7820 0.034 Uiso 1 1 calc R
C33 C 0.79143(12) 0.5484(4) 0.33086(17) 0.0295(13) Uani 1 1 d .
H33A H 0.8001 0.4744 0.3319 0.035 Uiso 1 1 calc R
C16 C 0.92223(11) 0.8435(4) 0.47556(15) 0.0226(13) Uani 1 1 d .
C35 C 0.75515(11) 0.6865(5) 0.29530(15) 0.0290(13) Uani 1 1 d .
H35A H 0.7387 0.7079 0.2718 0.035 Uiso 1 1 calc R
C36 C 0.76561(11) 0.7635(4) 0.32669(16) 0.0247(13) Uani 1 1 d .
C22 C 0.78310(11) 0.8923(4) 0.54993(14) 0.0224(12) Uani 1 1 d .
C361 C 0.75136(10) 0.8822(4) 0.32382(14) 0.0262(13) Uani 1 1 d .
H36A H 0.7479 0.9031 0.3527 0.031 Uiso 1 1 calc R
C323 C 0.86338(10) 0.6288(4) 0.39635(15) 0.0359(14) Uani 1 1 d .
H32A H 0.8623 0.7103 0.3924 0.054 Uiso 1 1 calc R
H32B H 0.8702 0.5937 0.3719 0.054 Uiso 1 1 calc R
H32C H 0.8794 0.6107 0.4221 0.054 Uiso 1 1 calc R
C42 C 0.81819(13) 0.2976(5) 0.67008(18) 0.0371(14) Uani 1 1 d .
C65 C 0.96326(11) -0.1138(4) 0.62618(16) 0.0298(13) Uani 1 1 d .
H65A H 0.9674 -0.1895 0.6350 0.036 Uiso 1 1 calc R
C221 C 0.79712(11) 0.7905(4) 0.57466(16) 0.0305(13) Uani 1 1 d .
H22A H 0.8185 0.7728 0.5660 0.037 Uiso 1 1 calc R
C362 C 0.77581(11) 0.9663(4) 0.31167(15) 0.0343(14) Uani 1 1 d .
H36B H 0.7964 0.9633 0.3325 0.051 Uiso 1 1 calc R
H36C H 0.7666 1.0421 0.3110 0.051 Uiso 1 1 calc R
H36D H 0.7801 0.9474 0.2837 0.051 Uiso 1 1 calc R
C63 C 0.97081(10) 0.0360(4) 0.58056(15) 0.0254(13) Uani 1 1 d .
H63A H 0.9800 0.0642 0.5578 0.030 Uiso 1 1 calc R
C261 C 0.80904(11) 1.1168(4) 0.47696(17) 0.0367(14) Uani 1 1 d .
H26A H 0.8281 1.0689 0.4731 0.044 Uiso 1 1 calc R
C161 C 0.91653(11) 0.9645(4) 0.46124(16) 0.0292(13) Uani 1 1 d .
H16A H 0.9065 1.0047 0.4829 0.035 Uiso 1 1 calc R
C14 C 0.95124(11) 0.6681(5) 0.47414(16) 0.0353(15) Uani 1 1 d .
H14A H 0.9673 0.6248 0.4640 0.042 Uiso 1 1 calc R
C56 C 0.88616(12) -0.0735(5) 0.80406(15) 0.0285(13) Uani 1 1 d .
C21 C 0.80120(11) 0.9569(4) 0.52664(15) 0.0211(13) Uani 1 1 d .
C61 C 0.93898(11) 0.0669(4) 0.63549(16) 0.0262(13) Uani 1 1 d .
C561 C 0.84981(11) -0.1016(4) 0.78849(16) 0.0311(14) Uani 1 1 d .
H56A H 0.8369 -0.0326 0.7922 0.037 Uiso 1 1 calc R
C46 C 0.86362(14) 0.4176(5) 0.70614(19) 0.0413(15) Uani 1 1 d .
C26 C 0.78864(12) 1.0491(4) 0.50218(15) 0.0243(13) Uani 1 1 d .
C25 C 0.75595(12) 1.0766(4) 0.50210(16) 0.0327(14) Uani 1 1 d .
H25A H 0.7461 1.1379 0.4855 0.039 Uiso 1 1 calc R
C62 C 0.95269(11) 0.1075(4) 0.60075(15) 0.0232(13) Uani 1 1 d .
C263 C 0.79056(13) 1.1492(4) 0.43308(17) 0.0553(17) Uani 1 1 d .
H26B H 0.7813 1.0817 0.4179 0.083 Uiso 1 1 calc R
H26C H 0.8057 1.1857 0.4174 0.083 Uiso 1 1 calc R
H26D H 0.7727 1.2012 0.4357 0.083 Uiso 1 1 calc R
C223 C 0.80463(12) 0.8115(4) 0.62249(15) 0.0479(15) Uani 1 1 d .
H22B H 0.8203 0.8735 0.6289 0.072 Uiso 1 1 calc R
H22C H 0.8141 0.7435 0.6371 0.072 Uiso 1 1 calc R
H22D H 0.7843 0.8308 0.6320 0.072 Uiso 1 1 calc R
C421 C 0.79649(13) 0.1947(5) 0.66912(17) 0.0507(16) Uani 1 1 d .
H42A H 0.8071 0.1445 0.6927 0.061 Uiso 1 1 calc R
C322 C 0.83077(12) 0.4570(4) 0.40729(16) 0.0400(15) Uani 1 1 d .
H32D H 0.8087 0.4292 0.4085 0.060 Uiso 1 1 calc R
H32E H 0.8458 0.4395 0.4339 0.060 Uiso 1 1 calc R
H32F H 0.8386 0.4207 0.3838 0.060 Uiso 1 1 calc R
C363 C 0.71785(10) 0.8932(4) 0.29343(15) 0.0367(14) Uani 1 1 d .
H36E H 0.7024 0.8386 0.3013 0.055 Uiso 1 1 calc R
H36F H 0.7207 0.8788 0.2644 0.055 Uiso 1 1 calc R
H36G H 0.7092 0.9692 0.2953 0.055 Uiso 1 1 calc R
C15 C 0.94611(11) 0.7795(5) 0.46175(15) 0.0339(14) Uani 1 1 d .
H15A H 0.9591 0.8122 0.4436 0.041 Uiso 1 1 calc R
C23 C 0.75058(12) 0.9249(4) 0.54942(15) 0.0304(14) Uani 1 1 d .
H23A H 0.7375 0.8839 0.5654 0.036 Uiso 1 1 calc R
C563 C 0.83729(12) -0.1952(4) 0.81346(17) 0.0481(16) Uani 1 1 d .
H56B H 0.8431 -0.1783 0.8437 0.072 Uiso 1 1 calc R
H56C H 0.8474 -0.2665 0.8077 0.072 Uiso 1 1 calc R
H56D H 0.8133 -0.2010 0.8049 0.072 Uiso 1 1 calc R
C121 C 0.88984(11) 0.6273(4) 0.54641(15) 0.0303(13) Uani 1 1 d .
H12A H 0.8773 0.6881 0.5577 0.036 Uiso 1 1 calc R
C64 C 0.97605(10) -0.0749(4) 0.59213(16) 0.0282(13) Uani 1 1 d .
H64A H 0.9881 -0.1232 0.5772 0.034 Uiso 1 1 calc R
C621 C 0.94533(10) 0.2270(4) 0.58487(15) 0.0258(13) Uani 1 1 d .
H62A H 0.9462 0.2760 0.6102 0.031 Uiso 1 1 calc R
C321 C 0.82949(11) 0.5843(4) 0.40050(15) 0.0284(13) Uani 1 1 d .
H32G H 0.8241 0.6185 0.4266 0.034 Uiso 1 1 calc R
C24 C 0.73757(12) 1.0154(4) 0.52603(16) 0.0326(14) Uani 1 1 d .
H24A H 0.7155 1.0371 0.5261 0.039 Uiso 1 1 calc R
C163 C 0.94825(11) 1.0260(4) 0.45754(15) 0.0424(15) Uani 1 1 d .
H16B H 0.9649 1.0130 0.4832 0.064 Uiso 1 1 calc R
H16C H 0.9438 1.1066 0.4542 0.064 Uiso 1 1 calc R
H16D H 0.9564 0.9977 0.4329 0.064 Uiso 1 1 calc R
C66 C 0.94469(11) -0.0468(4) 0.64801(15) 0.0272(13) Uani 1 1 d .
C55 C 0.90866(13) -0.1531(4) 0.82230(15) 0.0365(14) Uani 1 1 d .
H55A H 0.9015 -0.2276 0.8259 0.044 Uiso 1 1 calc R
C521 C 0.94360(11) 0.1830(4) 0.80713(16) 0.0349(14) Uani 1 1 d .
H52A H 0.9277 0.2201 0.7838 0.042 Uiso 1 1 calc R
C262 C 0.82313(11) 1.2209(4) 0.50229(17) 0.0517(17) Uani 1 1 d .
H26E H 0.8361 1.1974 0.5296 0.078 Uiso 1 1 calc R
H26F H 0.8050 1.2692 0.5070 0.078 Uiso 1 1 calc R
H26G H 0.8372 1.2624 0.4864 0.078 Uiso 1 1 calc R
C13 C 0.93312(12) 0.6205(4) 0.50100(16) 0.0318(14) Uani 1 1 d .
H13A H 0.9369 0.5443 0.5093 0.038 Uiso 1 1 calc R
C122 C 0.91229(11) 0.5731(4) 0.58401(15) 0.0383(14) Uani 1 1 d .
H12B H 0.9278 0.6291 0.5985 0.057 Uiso 1 1 calc R
H12C H 0.9245 0.5115 0.5741 0.057 Uiso 1 1 calc R
H12D H 0.8990 0.5436 0.6037 0.057 Uiso 1 1 calc R
C162 C 0.89246(11) 0.9726(4) 0.41917(16) 0.0427(15) Uani 1 1 d .
H16E H 0.8722 0.9322 0.4212 0.064 Uiso 1 1 calc R
H16F H 0.9024 0.9392 0.3968 0.064 Uiso 1 1 calc R
H16G H 0.8873 1.0516 0.4125 0.064 Uiso 1 1 calc R
C53 C 0.95240(12) -0.0186(5) 0.82998(16) 0.0409(15) Uani 1 1 d .
H53A H 0.9750 -0.0012 0.8391 0.049 Uiso 1 1 calc R
C123 C 0.86475(11) 0.5440(4) 0.52316(15) 0.0418(15) Uani 1 1 d .
H12E H 0.8524 0.5108 0.5431 0.063 Uiso 1 1 calc R
H12F H 0.8762 0.4846 0.5107 0.063 Uiso 1 1 calc R
H12G H 0.8496 0.5831 0.5007 0.063 Uiso 1 1 calc R
C34 C 0.76768(12) 0.5799(5) 0.29674(16) 0.0333(14) Uani 1 1 d .
H34A H 0.7601 0.5283 0.2745 0.040 Uiso 1 1 calc R
C622 C 0.91020(11) 0.2342(4) 0.55843(16) 0.0417(15) Uani 1 1 d .
H62B H 0.8945 0.2057 0.5751 0.063 Uiso 1 1 calc R
H62C H 0.9088 0.1890 0.5327 0.063 Uiso 1 1 calc R
H62D H 0.9050 0.3126 0.5507 0.063 Uiso 1 1 calc R
C52 C 0.93121(12) 0.0647(4) 0.81149(15) 0.0307(14) Uani 1 1 d .
C222 C 0.77491(12) 0.6887(4) 0.56352(16) 0.0491(16) Uani 1 1 d .
H22E H 0.7715 0.6751 0.5330 0.074 Uiso 1 1 calc R
H22F H 0.7537 0.7028 0.5717 0.074 Uiso 1 1 calc R
H22G H 0.7853 0.6228 0.5787 0.074 Uiso 1 1 calc R
C661 C 0.93135(15) -0.0962(4) 0.68441(18) 0.0471(17) Uani 1 1 d .
H66A H 0.9166 -0.0377 0.6929 0.057 Uiso 1 1 calc R
C623 C 0.96922(11) 0.2750(4) 0.55939(16) 0.0413(15) Uani 1 1 d .
H62E H 0.9917 0.2700 0.5759 0.062 Uiso 1 1 calc R
H62F H 0.9637 0.3538 0.5527 0.062 Uiso 1 1 calc R
H62G H 0.9677 0.2323 0.5331 0.062 Uiso 1 1 calc R
C54 C 0.94177(13) -0.1253(5) 0.83549(16) 0.0436(15) Uani 1 1 d .
H54A H 0.9570 -0.1807 0.8483 0.052 Uiso 1 1 calc R
C562 C 0.84342(12) -0.1284(4) 0.74110(16) 0.0503(16) Uani 1 1 d .
H56E H 0.8516 -0.0666 0.7258 0.076 Uiso 1 1 calc R
H56F H 0.8197 -0.1378 0.7307 0.076 Uiso 1 1 calc R
H56G H 0.8549 -0.1978 0.7364 0.076 Uiso 1 1 calc R
C43 C 0.81343(15) 0.3741(6) 0.63667(19) 0.0580(18) Uani 1 1 d .
H43A H 0.7964 0.3615 0.6128 0.070 Uiso 1 1 calc R
C461 C 0.89078(13) 0.4435(5) 0.7437(2) 0.0562(18) Uani 1 1 d .
H46A H 0.8926 0.3778 0.7633 0.067 Uiso 1 1 calc R
C995 C 0.95955(16) 0.5836(5) 0.8930(2) 0.070(2) Uani 1 1 d .
H99A H 0.9505 0.5065 0.8923 0.084 Uiso 1 1 calc R
H99B H 0.9468 0.6257 0.8688 0.084 Uiso 1 1 calc R
C45 C 0.85760(16) 0.4903(5) 0.6723(3) 0.062(2) Uani 1 1 d .
H45A H 0.8704 0.5566 0.6729 0.075 Uiso 1 1 calc R
C997 C 0.99478(16) 0.5789(5) 0.8890(2) 0.080(2) Uani 1 1 d .
H99C H 1.0066 0.5303 0.9119 0.096 Uiso 1 1 calc R
H99D H 1.0041 0.6554 0.8939 0.096 Uiso 1 1 calc R
C998 C 0.95625(16) 0.6402(5) 0.9338(2) 0.072(2) Uani 1 1 d .
H99E H 0.9675 0.5953 0.9581 0.087 Uiso 1 1 calc R
H99F H 0.9666 0.7154 0.9354 0.087 Uiso 1 1 calc R
C44 C 0.83327(19) 0.4683(6) 0.6378(2) 0.067(2) Uani 1 1 d .
H44A H 0.8300 0.5182 0.6144 0.080 Uiso 1 1 calc R
C422 C 0.76256(13) 0.2255(4) 0.67746(18) 0.0606(18) Uani 1 1 d .
H42B H 0.7650 0.2674 0.7041 0.091 Uiso 1 1 calc R
H42C H 0.7499 0.1568 0.6795 0.091 Uiso 1 1 calc R
H42D H 0.7510 0.2719 0.6542 0.091 Uiso 1 1 calc R
C522 C 0.97727(13) 0.1869(5) 0.7949(2) 0.090(2) Uani 1 1 d .
H52B H 0.9828 0.2647 0.7894 0.134 Uiso 1 1 calc R
H52C H 0.9769 0.1417 0.7694 0.134 Uiso 1 1 calc R
H52D H 0.9938 0.1566 0.8181 0.134 Uiso 1 1 calc R
C999 C 0.92042(16) 0.6510(5) 0.9353(2) 0.095(2) Uani 1 1 d .
H99G H 0.9180 0.6914 0.9610 0.143 Uiso 1 1 calc R
H99H H 0.9107 0.5761 0.9354 0.143 Uiso 1 1 calc R
H99I H 0.9092 0.6926 0.9104 0.143 Uiso 1 1 calc R
C462 C 0.92413(13) 0.4554(5) 0.7291(2) 0.092(2) Uani 1 1 d .
H46B H 0.9286 0.3871 0.7143 0.138 Uiso 1 1 calc R
H46C H 0.9417 0.4668 0.7539 0.138 Uiso 1 1 calc R
H46D H 0.9232 0.5199 0.7101 0.138 Uiso 1 1 calc R
C463 C 0.88281(15) 0.5454(5) 0.7679(2) 0.088(2) Uani 1 1 d .
H46E H 0.8636 0.5294 0.7807 0.132 Uiso 1 1 calc R
H46F H 0.8779 0.6093 0.7486 0.132 Uiso 1 1 calc R
H46G H 0.9017 0.5636 0.7903 0.132 Uiso 1 1 calc R
C523 C 0.94383(18) 0.2495(5) 0.8461(2) 0.105(3) Uani 1 1 d .
H52E H 0.9221 0.2461 0.8537 0.157 Uiso 1 1 calc R
H52F H 0.9493 0.3277 0.8411 0.157 Uiso 1 1 calc R
H52G H 0.9603 0.2185 0.8692 0.157 Uiso 1 1 calc R
C423 C 0.79381(16) 0.1291(5) 0.6288(2) 0.111(3) Uani 1 1 d .
H42E H 0.8157 0.1028 0.6259 0.167 Uiso 1 1 calc R
H42F H 0.7847 0.1772 0.6047 0.167 Uiso 1 1 calc R
H42G H 0.7793 0.0644 0.6295 0.167 Uiso 1 1 calc R
C662 C 0.91076(18) -0.1967(7) 0.6732(2) 0.133(3) Uani 1 1 d .
H66B H 0.8980 -0.2113 0.6953 0.199 Uiso 1 1 calc R
H66C H 0.9249 -0.2614 0.6707 0.199 Uiso 1 1 calc R
H66D H 0.8957 -0.1843 0.6462 0.199 Uiso 1 1 calc R
C996 C 1.00230(18) 0.5335(6) 0.8445(3) 0.134(3) Uani 1 1 d .
H99J H 1.0259 0.5390 0.8448 0.200 Uiso 1 1 calc R
H99K H 0.9902 0.5790 0.8213 0.200 Uiso 1 1 calc R
H99L H 0.9953 0.4550 0.8405 0.200 Uiso 1 1 calc R
C663 C 0.9561(2) -0.1173(10) 0.7210(2) 0.215(6) Uani 1 1 d .
H66E H 0.9456 -0.1300 0.7454 0.323 Uiso 1 1 calc R
H66F H 0.9708 -0.0524 0.7265 0.323 Uiso 1 1 calc R
H66G H 0.9687 -0.1839 0.7162 0.323 Uiso 1 1 calc R

loop_
_atom_site_aniso_label
_atom_site_aniso_U_11
_atom_site_aniso_U_22
_atom_site_aniso_U_33
_atom_site_aniso_U_23
_atom_site_aniso_U_13
_atom_site_aniso_U_12
Ni1 0.0238(4) 0.0318(4) 0.0217(4) -0.0024(3) 0.0005(3) 0.0021(3)
Ni2 0.0346(4) 0.0367(4) 0.0274(4) 0.0009(4) 0.0115(4) 0.0074(4)
N5 0.020(2) 0.024(3) 0.024(3) 0.001(2) 0.002(2) 0.007(2)
N1 0.013(3) 0.024(3) 0.020(3) -0.005(2) 0.003(2) 0.000(2)
C6 0.020(3) 0.037(4) 0.025(3) -0.003(3) 0.009(3) 0.002(3)
C1 0.012(3) 0.022(3) 0.025(3) 0.002(3) 0.013(3) 0.003(2)
N3 0.033(2) 0.027(3) 0.019(3) -0.001(2) -0.005(2) 0.000(2)
N2 0.012(3) 0.031(3) 0.024(3) 0.002(2) 0.004(2) 0.005(2)
N6 0.049(3) 0.027(3) 0.046(3) 0.002(2) 0.025(3) 0.007(2)
C4 0.018(3) 0.032(3) 0.015(3) -0.008(3) 0.000(3) -0.002(3)
C2 0.024(3) 0.029(4) 0.027(4) 0.011(3) -0.003(3) 0.013(3)
C3 0.014(3) 0.031(3) 0.017(4) -0.004(3) -0.002(3) -0.006(3)
N4 0.026(3) 0.030(3) 0.026(3) 0.001(2) 0.013(2) 0.008(2)
C12 0.018(3) 0.032(4) 0.024(3) -0.003(3) 0.004(3) 0.002(3)
C11 0.012(3) 0.033(4) 0.016(3) -0.004(3) -0.002(3) -0.001(3)
C51 0.031(4) 0.030(4) 0.019(3) 0.006(3) 0.004(3) 0.008(3)
C32 0.020(3) 0.029(4) 0.017(3) -0.002(3) 0.006(3) -0.005(3)
C41 0.033(3) 0.033(4) 0.030(4) 0.010(3) 0.013(3) 0.016(3)
C31 0.020(3) 0.025(4) 0.022(4) 0.002(3) 0.010(3) -0.002(3)
C5 0.024(3) 0.029(3) 0.035(4) 0.000(3) 0.013(3) 0.008(3)
C33 0.028(3) 0.028(3) 0.033(4) -0.005(3) 0.007(3) -0.003(3)
C16 0.017(3) 0.029(4) 0.021(3) -0.005(3) 0.004(3) 0.001(3)
C35 0.023(3) 0.040(4) 0.022(4) -0.005(3) -0.001(3) -0.008(3)
C36 0.018(3) 0.033(4) 0.023(4) 0.005(3) 0.004(3) -0.002(3)
C22 0.020(3) 0.034(4) 0.014(3) -0.002(3) 0.004(3) -0.003(3)
C361 0.023(3) 0.041(4) 0.013(3) 0.004(3) -0.002(3) -0.005(3)
C323 0.030(3) 0.041(3) 0.036(4) 0.007(3) 0.004(3) 0.006(3)
C42 0.041(4) 0.045(4) 0.024(4) 0.008(4) 0.003(3) 0.023(3)
C65 0.025(3) 0.032(3) 0.033(4) -0.004(3) 0.006(3) -0.001(3)
C221 0.022(3) 0.039(4) 0.031(4) 0.007(3) 0.006(3) 0.001(3)
C362 0.031(3) 0.038(3) 0.031(4) 0.008(3) -0.004(3) 0.000(3)
C63 0.015(3) 0.033(4) 0.029(4) -0.004(3) 0.006(3) -0.005(3)
C261 0.026(3) 0.035(4) 0.051(4) 0.011(3) 0.013(3) 0.007(3)
C161 0.025(3) 0.036(4) 0.031(4) 0.001(3) 0.015(3) 0.000(3)
C14 0.023(3) 0.041(4) 0.046(4) -0.005(3) 0.017(3) 0.005(3)
C56 0.032(4) 0.034(4) 0.019(3) -0.002(3) 0.005(3) 0.010(3)
C21 0.015(3) 0.029(4) 0.018(3) -0.008(3) 0.001(3) 0.000(3)
C61 0.016(3) 0.035(4) 0.026(4) -0.006(3) 0.000(3) 0.001(3)
C561 0.032(3) 0.023(3) 0.037(4) -0.004(3) 0.002(3) 0.001(3)
C46 0.042(4) 0.036(4) 0.049(5) 0.022(4) 0.018(4) 0.017(4)
C26 0.021(3) 0.027(3) 0.027(4) -0.004(3) 0.010(3) -0.001(3)
C25 0.029(3) 0.035(4) 0.035(4) 0.001(3) 0.006(3) 0.005(3)
C62 0.019(3) 0.027(4) 0.024(3) 0.000(3) 0.005(3) 0.002(3)
C263 0.065(4) 0.056(4) 0.049(4) 0.018(3) 0.021(4) -0.004(3)
C223 0.049(3) 0.063(4) 0.029(4) 0.014(3) 0.001(3) -0.002(3)
C421 0.057(4) 0.037(4) 0.046(4) -0.009(3) -0.020(3) 0.013(4)
C322 0.049(4) 0.030(4) 0.042(4) 0.002(3) 0.011(3) 0.006(3)
C363 0.031(3) 0.051(4) 0.027(3) 0.002(3) 0.003(3) -0.003(3)
C15 0.028(3) 0.046(4) 0.030(4) 0.002(3) 0.012(3) -0.001(3)
C23 0.021(3) 0.040(4) 0.031(4) 0.002(3) 0.008(3) 0.003(3)
C563 0.044(3) 0.040(4) 0.063(4) 0.004(3) 0.015(3) -0.006(3)
C121 0.031(3) 0.036(3) 0.024(3) -0.004(3) 0.007(3) 0.001(3)
C64 0.019(3) 0.036(4) 0.031(4) -0.010(3) 0.009(3) 0.002(3)
C621 0.024(3) 0.033(4) 0.022(3) 0.001(3) 0.009(3) 0.001(3)
C321 0.030(3) 0.030(4) 0.028(4) -0.001(3) 0.011(3) 0.003(3)
C24 0.017(3) 0.042(4) 0.039(4) -0.006(3) 0.004(3) 0.003(3)
C163 0.045(4) 0.047(4) 0.036(4) 0.004(3) 0.010(3) -0.003(3)
C66 0.023(3) 0.035(4) 0.024(4) -0.002(3) 0.007(3) 0.003(3)
C55 0.044(4) 0.034(4) 0.034(4) 0.012(3) 0.014(3) 0.010(3)
C521 0.027(3) 0.041(4) 0.035(4) 0.009(3) 0.000(3) 0.000(3)
C262 0.030(3) 0.055(4) 0.067(5) 0.023(4) 0.001(3) -0.004(3)
C13 0.027(3) 0.031(3) 0.037(4) 0.002(3) 0.004(3) 0.007(3)
C122 0.038(3) 0.045(4) 0.030(4) 0.000(3) 0.004(3) 0.001(3)
C162 0.029(3) 0.048(4) 0.052(4) 0.013(3) 0.011(3) -0.001(3)
C53 0.028(3) 0.051(4) 0.041(4) 0.019(3) 0.003(3) 0.001(4)
C123 0.036(3) 0.057(4) 0.033(4) 0.010(3) 0.009(3) -0.010(3)
C34 0.031(3) 0.041(4) 0.026(4) -0.013(3) -0.001(3) -0.008(3)
C622 0.037(3) 0.030(3) 0.054(4) 0.008(3) 0.000(3) 0.001(3)
C52 0.031(4) 0.039(4) 0.022(4) 0.009(3) 0.005(3) 0.006(3)
C222 0.051(3) 0.039(4) 0.053(4) 0.011(3) -0.002(3) 0.005(3)
C661 0.070(4) 0.033(4) 0.050(5) -0.001(3) 0.038(4) 0.012(3)
C623 0.036(3) 0.041(4) 0.051(4) 0.004(3) 0.019(3) 0.000(3)
C54 0.039(4) 0.049(4) 0.042(4) 0.014(3) 0.003(3) 0.012(3)
C562 0.055(4) 0.041(4) 0.048(4) -0.005(3) -0.006(3) -0.011(3)
C43 0.053(4) 0.083(5) 0.037(5) 0.009(4) 0.005(4) 0.043(4)
C461 0.044(4) 0.039(4) 0.083(6) 0.009(4) 0.008(4) 0.004(3)
C995 0.085(5) 0.034(4) 0.092(6) 0.014(4) 0.019(5) 0.005(4)
C45 0.051(5) 0.060(5) 0.085(6) 0.031(5) 0.035(5) 0.016(4)
C997 0.082(5) 0.057(5) 0.098(7) 0.000(4) 0.012(5) -0.002(4)
C998 0.080(5) 0.042(4) 0.103(6) 0.003(4) 0.039(5) -0.005(4)
C44 0.073(5) 0.081(6) 0.058(6) 0.039(5) 0.037(5) 0.036(5)
C422 0.053(4) 0.059(4) 0.070(5) -0.010(4) 0.012(4) -0.001(3)
C522 0.051(4) 0.083(5) 0.150(7) 0.041(5) 0.055(5) 0.001(4)
C999 0.098(6) 0.076(6) 0.110(7) -0.004(5) 0.013(5) -0.023(5)
C462 0.043(4) 0.096(6) 0.136(7) 0.024(5) 0.017(5) -0.009(4)
C463 0.087(5) 0.044(4) 0.128(7) -0.019(4) 0.009(5) 0.017(4)
C523 0.153(7) 0.095(6) 0.080(6) -0.033(5) 0.058(6) -0.076(5)
C423 0.097(5) 0.120(6) 0.110(7) -0.090(6) 0.005(5) 0.019(5)
C662 0.161(7) 0.182(8) 0.058(6) 0.017(6) 0.030(5) -0.114(7)
C996 0.110(7) 0.139(8) 0.147(9) -0.039(7) 0.011(7) -0.040(6)
C663 0.134(8) 0.458(19) 0.039(6) 0.084(9) -0.024(6) -0.106(9)

loop_
_atom_type_symbol
_atom_type_description
_atom_type_scat_dispersion_real
_atom_type_scat_dispersion_imag
_atom_type_scat_source
C C 0.0033 0.0016 'International Tables Vol C Tables 4.2.6.8 and 6.1.1.4'
H H 0.0000 0.0000 'International Tables Vol C Tables 4.2.6.8 and 6.1.1.4'
N N 0.0061 0.0033 'International Tables Vol C Tables 4.2.6.8 and 6.1.1.4'
Ni Ni 0.3393 1.1124 'International Tables Vol C Tables 4.2.6.8 and 6.1.1.4'

loop_
_geom_angle_atom_site_label_1
_geom_angle_atom_site_label_2
_geom_angle_atom_site_label_3
_geom_angle
N3 Ni1 C1 162.90(18)
N6 Ni2 C2 167.2(2)
C2 N5 C6 111.4(4)
C2 N5 C51 124.4(4)
C6 N5 C51 124.1(4)
C1 N1 C3 111.8(4)
C1 N1 C11 125.0(4)
C3 N1 C11 123.3(4)
C5 C6 N5 106.8(4)
N2 C1 N1 102.3(4)
N2 C1 Ni1 126.7(3)
N1 C1 Ni1 130.5(4)
C31 N3 Ni1 141.2(3)
C1 N2 C4 112.5(3)
C1 N2 C21 124.4(4)
C4 N2 C21 123.1(4)
C61 N6 Ni2 141.3(3)
C3 C4 N2 106.0(4)
N4 C2 N5 102.3(4)
N4 C2 Ni2 126.3(4)
N5 C2 Ni2 130.8(4)
C4 C3 N1 107.4(4)
C2 N4 C5 112.8(4)
C2 N4 C41 121.3(4)
C5 N4 C41 125.4(4)
C11 C12 C13 117.0(4)
C11 C12 C121 122.8(4)
C13 C12 C121 120.1(5)
C16 C11 C12 123.1(4)
C16 C11 N1 118.9(4)
C12 C11 N1 117.9(4)
C56 C51 C52 123.1(5)
C56 C51 N5 119.3(4)
C52 C51 N5 117.6(4)
C33 C32 C31 119.5(5)
C33 C32 C321 119.9(5)
C31 C32 C321 120.5(5)
C42 C41 C46 124.2(5)
C42 C41 N4 119.2(5)
C46 C41 N4 116.6(5)
N3 C31 C32 120.6(5)
N3 C31 C36 121.3(5)
C32 C31 C36 118.2(5)
C6 C5 N4 106.7(4)
C34 C33 C32 121.6(5)
C15 C16 C11 117.5(4)
C15 C16 C161 120.2(4)
C11 C16 C161 122.3(4)
C34 C35 C36 122.1(5)
C35 C36 C31 119.5(5)
C35 C36 C361 120.7(5)
C31 C36 C361 119.8(5)
C21 C22 C23 117.3(5)
C21 C22 C221 122.6(4)
C23 C22 C221 120.2(4)
C362 C361 C36 110.8(3)
C362 C361 C363 110.0(4)
C36 C361 C363 114.0(4)
C41 C42 C43 116.3(6)
C41 C42 C421 122.6(5)
C43 C42 C421 121.1(6)
C64 C65 C66 122.8(5)
C22 C221 C222 111.3(4)
C22 C221 C223 112.6(4)
C222 C221 C223 111.3(4)
C62 C63 C64 122.4(4)
C26 C261 C263 113.6(4)
C26 C261 C262 109.8(4)
C263 C261 C262 111.1(4)
C16 C161 C162 111.5(4)
C16 C161 C163 113.1(4)
C162 C161 C163 109.0(4)
C13 C14 C15 120.2(4)
C55 C56 C51 117.5(4)
C55 C56 C561 122.1(5)
C51 C56 C561 120.4(5)
C22 C21 C26 124.0(4)
C22 C21 N2 117.5(4)
C26 C21 N2 118.4(4)
N6 C61 C66 119.8(4)
N6 C61 C62 121.8(5)
C66 C61 C62 118.3(4)
C563 C561 C56 113.6(4)
C563 C561 C562 111.3(4)
C56 C561 C562 110.0(4)
C45 C46 C41 116.9(6)
C45 C46 C461 119.8(6)
C41 C46 C461 123.3(5)
C25 C26 C21 116.4(4)
C25 C26 C261 121.1(5)
C21 C26 C261 122.5(4)
C24 C25 C26 120.8(5)
C63 C62 C61 119.6(4)
C63 C62 C621 120.7(4)
C61 C62 C621 119.6(4)
C423 C421 C42 112.5(5)
C423 C421 C422 111.1(5)
C42 C421 C422 111.4(4)
C16 C15 C14 120.8(4)
C24 C23 C22 120.2(5)
C12 C121 C122 111.8(4)
C12 C121 C123 111.0(4)
C122 C121 C123 111.7(4)
C63 C64 C65 118.0(4)
C623 C621 C62 115.2(4)
C623 C621 C622 109.0(4)
C62 C621 C622 110.2(4)
C32 C321 C323 111.5(4)
C32 C321 C322 113.8(4)
C323 C321 C322 110.4(4)
C23 C24 C25 121.3(4)
C65 C66 C61 118.8(4)
C65 C66 C661 119.4(5)
C61 C66 C661 121.8(4)
C56 C55 C54 120.7(5)
C523 C521 C52 111.4(4)
C523 C521 C522 110.3(5)
C52 C521 C522 113.3(4)
C14 C13 C12 121.3(5)
C54 C53 C52 122.0(5)
C35 C34 C33 119.1(5)
C53 C52 C51 116.5(5)
C53 C52 C521 120.6(5)
C51 C52 C521 122.8(5)
C663 C661 C662 110.4(6)
C663 C661 C66 113.5(5)
C662 C661 C66 114.1(5)
C53 C54 C55 120.2(5)
C44 C43 C42 120.9(6)
C463 C461 C46 111.9(5)
C463 C461 C462 112.2(5)
C46 C461 C462 110.2(5)
C997 C995 C998 110.2(6)
C44 C45 C46 120.9(6)
C995 C997 C996 116.5(6)
C999 C998 C995 108.9(6)
C45 C44 C43 121.0(6)

loop_
_geom_bond_atom_site_label_1
_geom_bond_atom_site_label_2
_geom_bond_distance
Ni1 N3 1.827(4)
Ni1 C1 1.877(5)
Ni2 N6 1.809(4)
Ni2 C2 1.862(5)
N5 C2 1.387(5)
N5 C6 1.389(5)
N5 C51 1.441(5)
N1 C1 1.369(5)
N1 C3 1.375(5)
N1 C11 1.429(5)
C6 C5 1.343(6)
C1 N2 1.361(5)
N3 C31 1.383(5)
N2 C4 1.382(5)
N2 C21 1.454(5)
N6 C61 1.387(5)
C4 C3 1.332(5)
C2 N4 1.361(5)
N4 C5 1.381(5)
N4 C41 1.437(6)
C12 C11 1.395(6)
C12 C13 1.396(6)
C12 C121 1.516(6)
C11 C16 1.394(6)
C51 C56 1.397(6)
C51 C52 1.408(6)
C32 C33 1.385(6)
C32 C31 1.411(6)
C32 C321 1.523(6)
C41 C42 1.385(7)
C41 C46 1.409(7)
C31 C36 1.431(6)
C33 C34 1.379(6)
C16 C15 1.388(6)
C16 C161 1.518(6)
C35 C34 1.370(6)
C35 C36 1.372(6)
C36 C361 1.529(6)
C22 C21 1.390(6)
C22 C23 1.399(6)
C22 C221 1.506(6)
C361 C362 1.528(5)
C361 C363 1.543(6)
C323 C321 1.530(5)
C42 C43 1.395(7)
C42 C421 1.517(7)
C65 C64 1.387(6)
C65 C66 1.390(6)
C221 C222 1.523(6)
C221 C223 1.533(6)
C63 C62 1.378(6)
C63 C64 1.379(6)
C261 C26 1.513(6)
C261 C263 1.523(6)
C261 C262 1.537(6)
C161 C162 1.524(6)
C161 C163 1.529(5)
C14 C13 1.373(6)
C14 C15 1.391(6)
C56 C55 1.379(6)
C56 C561 1.530(6)
C21 C26 1.393(6)
C61 C66 1.420(6)
C61 C62 1.433(6)
C561 C563 1.523(6)
C561 C562 1.532(6)
C46 C45 1.376(7)
C46 C461 1.517(7)
C26 C25 1.393(6)
C25 C24 1.389(6)
C62 C621 1.524(6)
C421 C423 1.501(7)
C421 C422 1.526(6)
C322 C321 1.532(6)
C23 C24 1.366(6)
C121 C122 1.522(6)
C121 C123 1.526(6)
C621 C623 1.514(5)
C621 C622 1.541(6)
C66 C661 1.509(6)
C55 C54 1.396(6)
C521 C523 1.483(7)
C521 C52 1.516(6)
C521 C522 1.522(6)
C53 C54 1.369(6)
C53 C52 1.381(6)
C661 C663 1.427(8)
C661 C662 1.475(7)
C43 C44 1.387(8)
C461 C463 1.515(7)
C461 C462 1.549(6)
C995 C997 1.490(7)
C995 C998 1.507(7)
C45 C44 1.375(8)
C997 C996 1.618(8)
C998 C999 1.500(7)
